data_7159704
loop_
_publ_author_name
'Oh, Hyunjin'
'Kim, Ikyon'

_publ_section_title
;
 Catalyst-free assembly of a polyfunctionalized 1,2,4-triazole-fused
 N-heterocycle, 6-acylated
 pyrrolo[1,2-<i>a</i>][1,2,4]triazolo[5,1-<i>c</i>]pyrazine.
;
_journal_issue 2
_journal_name_full 'Organic &amp; biomolecular chemistry'
_journal_page_first 320
_journal_page_last 336
_journal_paper_doi 10.1039/d3ob01747h
_journal_volume 22
_journal_year 2024
_chemical_formula_sum 'C16 H12 N4 O'
_chemical_formula_weight 276.30
_space_group_crystal_system orthorhombic
_space_group_IT_number 61
_space_group_name_Hall '-P 2ac 2ab'
_space_group_name_H-M_alt 'P b c a'
_atom_sites_solution_hydrogens geom
_audit_update_record
;
2023-10-25 deposited with the CCDC.	2023-11-29 downloaded from the CCDC.
;
_cell_angle_alpha 90
_cell_angle_beta 90
_cell_angle_gamma 90
_cell_formula_units_Z 8
_cell_length_a 17.3854(19)
_cell_length_b 7.5604(8)
_cell_length_c 20.364(2)
_cell_measurement_reflns_used 7035
_cell_measurement_temperature 296.(2)
_cell_measurement_theta_max 28.1070
_cell_measurement_theta_min 2.3181
_cell_volume 2676.7(5)
_computing_cell_refinement 'SAINT V8.40A (Bruker Nano, Inc., 2019)'
_computing_data_collection 'Bruker Instrument Service v2019.11.0.3'
_computing_data_reduction 'SAINT V8.40A (Bruker Nano, Inc., 2019)'
_computing_structure_refinement 'SHELXL-2017/1 (Sheldrick, 2017)'
_computing_structure_solution 'SHELXT 2014/5 (Sheldrick, 2014)'
_diffrn_ambient_temperature 296.(2)
_diffrn_detector_area_resol_mean 8.3333
_diffrn_measured_fraction_theta_full 0.971
_diffrn_measured_fraction_theta_max 0.971
_diffrn_measurement_device_type 'Bruker APEX-II CCD'
_diffrn_radiation_type MoK\a
_diffrn_radiation_wavelength 0.71073
_diffrn_reflns_av_R_equivalents 0.0628
_diffrn_reflns_av_unetI/netI 0.0445
_diffrn_reflns_limit_h_max 22
_diffrn_reflns_limit_h_min -22
_diffrn_reflns_limit_k_max 10
_diffrn_reflns_limit_k_min -9
_diffrn_reflns_limit_l_max 25
_diffrn_reflns_limit_l_min -26
_diffrn_reflns_number 21937
_diffrn_reflns_theta_full 28.15
_diffrn_reflns_theta_max 28.15
_diffrn_reflns_theta_min 2.32
_exptl_absorpt_coefficient_mu 0.090
_exptl_absorpt_correction_T_max 0.97
_exptl_absorpt_correction_T_min 0.84
_exptl_absorpt_correction_type multi-scan
_exptl_absorpt_process_details
;
SADABS-2016/2 - Bruker AXS area detector scaling and absorption correction
;
_exptl_crystal_colour 'clear yellow'
_exptl_crystal_density_diffrn 1.371
_exptl_crystal_density_method 'not measured'
_exptl_crystal_description block
_exptl_crystal_F_000 1152
_exptl_crystal_size_max 0.700
_exptl_crystal_size_mid 0.350
_exptl_crystal_size_min 0.300
_refine_diff_density_max 0.760
_refine_diff_density_min -0.398
_refine_ls_extinction_method none
_refine_ls_goodness_of_fit_ref 1.076
_refine_ls_hydrogen_treatment constr
_refine_ls_matrix_type full
_refine_ls_number_parameters 191
_refine_ls_number_reflns 3174
_refine_ls_number_restraints 0
_refine_ls_restrained_S_all 1.076
_refine_ls_R_factor_all 0.0984
_refine_ls_R_factor_gt 0.0738
_refine_ls_shift/su_max 0.000
_refine_ls_shift/su_mean 0.000
_refine_ls_structure_factor_coef Fsqd
_refine_ls_weighting_details 'w=1/[\s^2^(Fo^2^)+(0.1196P)^2^+2.4613P] where P=(Fo^2^+2Fc^2^)/3'
_refine_ls_weighting_scheme calc
_refine_ls_wR_factor_gt 0.2067
_refine_ls_wR_factor_ref 0.2302
_reflns_number_gt 2323
_reflns_number_total 3174
_reflns_threshold_expression 'I > 2\s(I)'
_cod_data_source_file d3ob01747h2.cif
_cod_data_source_block IK2016
_cod_depositor_comments
;
The following automatic conversions were performed:

data item '_exptl_absorpt_correction_type' value 'Multi-Scan' was
changed to 'multi-scan' in accordance with the
/home/data/users/saulius/crontab/automatic-downloads/rss-feeds/RSC/lib/dictionaries/cif_core.dic
dictionary named 'cif_core.dic' version 2.4.2 last updated on
2011-04-26.

Automatic conversion script
Id: cif_fix_values 8170 2020-07-09 18:12:32Z antanas 

 Adding full bibliography for 7159704.cif.
;
_cod_database_code 7159704

loop_
_space_group_symop_operation_xyz
'x, y, z'
'-x+1/2, -y, z+1/2'
'-x, y+1/2, -z+1/2'
'x+1/2, -y+1/2, -z'
'-x, -y, -z'
'x-1/2, y, -z-1/2'
'x, -y-1/2, z-1/2'
'-x-1/2, y-1/2, z'

loop_
_atom_site_type_symbol
_atom_site_label
_atom_site_fract_x
_atom_site_fract_y
_atom_site_fract_z
_atom_site_U_iso_or_equiv
_atom_site_adp_type
_atom_site_calc_flag
_atom_site_refinement_flags_adp
_atom_site_refinement_flags_occupancy
_atom_site_refinement_flags_posn
_atom_site_occupancy
_atom_site_disorder_assembly
_atom_site_disorder_group
O O1 0.48247(12) 0.1819(3) 0.53394(9) 0.0463(5) Uani d . . . 1 . .
N N1 0.45402(11) 0.3597(3) 0.41369(9) 0.0304(5) Uani d . . . 1 . .
N N2 0.36855(12) 0.6586(3) 0.42624(10) 0.0324(5) Uani d . . . 1 . .
N N3 0.32982(13) 0.8170(3) 0.42583(11) 0.0386(5) Uani d . . . 1 . .
N N4 0.39275(13) 0.7718(3) 0.32896(11) 0.0386(5) Uani d . . . 1 . .
C C11 0.45150(14) 0.4793(3) 0.36044(11) 0.0316(5) Uani d . . . 1 . .
C C8 0.41318(14) 0.3910(3) 0.47217(11) 0.0313(5) Uani d . . . 1 . .
C C10 0.40630(14) 0.6355(3) 0.36845(12) 0.0318(5) Uani d . . . 1 . .
C C1 0.42335(14) 0.2681(3) 0.52890(12) 0.0324(5) Uani d . . . 1 . .
C C3 0.36143(14) 0.2556(3) 0.57967(11) 0.0316(5) Uani d . . . 1 . .
C C9 0.37142(14) 0.5409(3) 0.47814(12) 0.0342(6) Uani d . . . 1 . .
C C12 0.49656(15) 0.4131(4) 0.31086(13) 0.0392(6) Uani d . . . 1 . .
H H12 0.505494 0.465292 0.270215 0.047 Uiso calc U . R 1 . .
C C7 0.28365(15) 0.2834(4) 0.56569(13) 0.0375(6) Uani d . . . 1 . .
C C15 0.34646(15) 0.8783(3) 0.36671(13) 0.0372(6) Uani d . . . 1 . .
C C2 0.38421(17) 0.2033(4) 0.64289(12) 0.0393(6) Uani d . . . 1 . .
C C13 0.52679(16) 0.2506(4) 0.33330(14) 0.0413(6) Uani d . . . 1 . .
H H13 0.559441 0.176919 0.309615 0.05 Uiso calc U . R 1 . .
C C14 0.50023(16) 0.2188(4) 0.39570(13) 0.0384(6) Uani d . . . 1 . .
H H14 0.511319 0.120126 0.42129 0.046 Uiso calc U . R 1 . .
C C6 0.22920(16) 0.2644(4) 0.61507(14) 0.0432(7) Uani d . . . 1 . .
C C4 0.32846(19) 0.1831(4) 0.69184(13) 0.0457(7) Uani d . . . 1 . .
C C5 0.25179(19) 0.2143(4) 0.67823(14) 0.0468(7) Uani d . . . 1 . .
C C16 0.31651(19) 1.0510(4) 0.34256(16) 0.0512(8) Uani d . . . 1 . .
H H16A 0.275774 1.030615 0.311654 0.077 Uiso calc U . R 1 . .
H H16B 0.357263 1.115314 0.321531 0.077 Uiso calc U . R 1 . .
H H16C 0.297205 1.118478 0.378942 0.077 Uiso calc U . R 1 . .

loop_
_atom_site_aniso_label
_atom_site_aniso_U_11
_atom_site_aniso_U_22
_atom_site_aniso_U_33
_atom_site_aniso_U_12
_atom_site_aniso_U_13
_atom_site_aniso_U_23
O1 0.0458(11) 0.0537(12) 0.0393(11) 0.0131(9) -0.0008(8) 0.0070(9)
N1 0.0306(10) 0.0334(11) 0.0273(10) 0.0025(8) 0.0008(8) -0.0002(8)
N2 0.0330(11) 0.0327(11) 0.0316(10) 0.0038(8) 0.0068(8) 0.0045(8)
N3 0.0408(12) 0.0346(12) 0.0403(12) 0.0074(9) 0.0078(9) 0.0067(9)
N4 0.0423(13) 0.0391(12) 0.0345(12) 0.0034(9) 0.0037(9) 0.0072(9)
C11 0.0317(12) 0.0356(13) 0.0276(11) 0.0001(10) 0.0001(9) 0.0011(10)
C8 0.0329(12) 0.0347(13) 0.0263(11) 0.0007(10) 0.0019(9) 0.0024(10)
C10 0.0323(12) 0.0345(13) 0.0284(11) -0.0008(10) 0.0031(9) 0.0028(10)
C1 0.0373(13) 0.0315(12) 0.0283(11) -0.0010(10) -0.0029(9) 0.0025(10)
C3 0.0374(13) 0.0287(12) 0.0287(12) -0.0035(10) -0.0020(9) 0.0015(9)
C9 0.0365(13) 0.0352(13) 0.0311(12) 0.0024(10) 0.0052(10) 0.0054(10)
C12 0.0396(14) 0.0475(15) 0.0304(12) 0.0019(11) 0.0053(10) -0.0014(11)
C7 0.0378(14) 0.0391(14) 0.0355(13) -0.0046(11) -0.0019(10) 0.0011(11)
C15 0.0357(13) 0.0362(13) 0.0398(14) 0.0010(11) 0.0026(10) 0.0065(11)
C2 0.0545(16) 0.0361(14) 0.0273(12) -0.0017(12) -0.0031(11) 0.0008(10)
C13 0.0403(14) 0.0470(16) 0.0365(14) 0.0078(11) 0.0032(11) -0.0070(12)
C14 0.0414(14) 0.0357(14) 0.0381(14) 0.0083(11) -0.0015(10) -0.0033(11)
C6 0.0455(15) 0.0418(15) 0.0423(15) -0.0048(12) 0.0080(11) -0.0010(12)
C4 0.0625(19) 0.0458(16) 0.0287(13) -0.0030(13) 0.0035(12) 0.0002(11)
C5 0.0558(18) 0.0440(16) 0.0408(15) -0.0016(13) 0.0093(13) -0.0020(12)
C16 0.0575(19) 0.0413(16) 0.0547(18) 0.0109(13) 0.0040(14) 0.0115(13)

loop_
_atom_type_symbol
_atom_type_description
_atom_type_scat_dispersion_real
_atom_type_scat_dispersion_imag
_atom_type_scat_source
C C 0.0033 0.0016 'International Tables Vol C Tables 4.2.6.8 and 6.1.1.4'
H H 0.0000 0.0000 'International Tables Vol C Tables 4.2.6.8 and 6.1.1.4'
N N 0.0061 0.0033 'International Tables Vol C Tables 4.2.6.8 and 6.1.1.4'
O O 0.0106 0.0060 'International Tables Vol C Tables 4.2.6.8 and 6.1.1.4'

loop_
_geom_angle_atom_site_label_1
_geom_angle_atom_site_label_2
_geom_angle_atom_site_label_3
_geom_angle_site_symmetry_1
_geom_angle_site_symmetry_3
_geom_angle
_geom_angle_publ_flag
C14 N1 C8 . . 130.3(2) ?
C14 N1 C11 . . 107.9(2) ?
C8 N1 C11 . . 121.8(2) ?
C10 N2 N3 . . 110.09(19) ?
C10 N2 C9 . . 124.2(2) ?
N3 N2 C9 . . 125.7(2) ?
C15 N3 N2 . . 101.8(2) ?
C10 N4 C15 . . 102.7(2) ?
C12 C11 N1 . . 108.2(2) ?
C12 C11 C10 . . 134.4(2) ?
N1 C11 C10 . . 117.3(2) ?
C9 C8 N1 . . 119.2(2) ?
C9 C8 C1 . . 121.1(2) ?
N1 C8 C1 . . 119.4(2) ?
N4 C10 N2 . . 109.8(2) ?
N4 C10 C11 . . 132.1(2) ?
N2 C10 C11 . . 118.1(2) ?
O1 C1 C8 . . 119.8(2) ?
O1 C1 C3 . . 120.9(2) ?
C8 C1 C3 . . 119.3(2) ?
C7 C3 C2 . . 120.1(2) ?
C7 C3 C1 . . 123.1(2) ?
C2 C3 C1 . . 116.7(2) ?
C8 C9 N2 . . 119.4(2) ?
C11 C12 C13 . . 107.0(2) ?
C11 C12 H12 . . 126.5 ?
C13 C12 H12 . . 126.5 ?
C6 C7 C3 . . 119.8(2) ?
N3 C15 N4 . . 115.6(2) ?
N3 C15 C16 . . 122.1(3) ?
N4 C15 C16 . . 122.3(2) ?
C4 C2 C3 . . 119.3(3) ?
C14 C13 C12 . . 109.1(2) ?
C14 C13 H13 . . 125.5 ?
C12 C13 H13 . . 125.5 ?
C13 C14 N1 . . 107.8(2) ?
C13 C14 H14 . . 126.1 ?
N1 C14 H14 . . 126.1 ?
C7 C6 C5 . . 120.2(3) ?
C5 C4 C2 . . 120.5(3) ?
C4 C5 C6 . . 120.1(3) ?
C15 C16 H16A . . 109.5 ?
C15 C16 H16B . . 109.5 ?
H16A C16 H16B . . 109.5 ?
C15 C16 H16C . . 109.5 ?
H16A C16 H16C . . 109.5 ?
H16B C16 H16C . . 109.5 ?

loop_
_geom_bond_atom_site_label_1
_geom_bond_atom_site_label_2
_geom_bond_site_symmetry_2
_geom_bond_distance
_geom_bond_publ_flag
O1 C1 . 1.221(3) ?
N1 C14 . 1.384(3) ?
N1 C8 . 1.407(3) ?
N1 C11 . 1.413(3) ?
N2 C10 . 1.359(3) ?
N2 N3 . 1.374(3) ?
N2 C9 . 1.382(3) ?
N3 C15 . 1.322(3) ?
N4 C10 . 1.328(3) ?
N4 C15 . 1.373(3) ?
C11 C12 . 1.373(3) ?
C11 C10 . 1.428(3) ?
C8 C9 . 1.352(4) ?
C8 C1 . 1.493(3) ?
C1 C3 . 1.496(3) ?
C3 C7 . 1.398(4) ?
C3 C2 . 1.404(3) ?
C12 C13 . 1.412(4) ?
C12 H12 . 0.93 ?
C7 C6 . 1.389(4) ?
C15 C16 . 1.489(4) ?
C2 C4 . 1.399(4) ?
C13 C14 . 1.373(4) ?
C13 H13 . 0.93 ?
C14 H14 . 0.93 ?
C6 C5 . 1.397(4) ?
C4 C5 . 1.382(5) ?
C16 H16A . 0.96 ?
C16 H16B . 0.96 ?
C16 H16C . 0.96 ?
